data_4127895
loop_
_publ_author_name
'Valdez-Moreira, Juan A'
'Thorarinsdottir, Agnes E.'
'DeGayner, Jordan A.'
'Lutz, Sean A.'
'Chen, Chun-Hsing'
'Losovyj, Yaroslav'
'Pink, Maren'
'Harris, T. David'
'Smith, Jeremy M.'

_publ_section_title
;
 Strong \p-Backbonding Enables Record Magnetic Exchange Coupling Through
 Cyanide.
;
_journal_issue 43
_journal_name_full 'Journal of the American Chemical Society'
_journal_page_first 17092
_journal_page_last 17097
_journal_paper_doi 10.1021/jacs.9b09445
_journal_volume 141
_journal_year 2019
_chemical_formula_moiety 'C29 H41 B1 F1 Fe1 N6 O0.50'
_chemical_formula_sum 'C29 H41 B F Fe N6 O0.5'
_chemical_formula_weight 567.34
_space_group_IT_number 2
_space_group_name_Hall '-P 1'
_space_group_name_H-M_alt 'P -1'
_symmetry_cell_setting triclinic
_symmetry_space_group_name_Hall '-P 1'
_symmetry_space_group_name_H-M 'P -1'
_atom_sites_solution_hydrogens difmap
_atom_sites_solution_primary other
_audit_creation_date 2016-09-14
_audit_creation_method CRYSTALS_ver_14.61_build_00000
_cell_angle_alpha 65.534(4)
_cell_angle_beta 75.342(4)
_cell_angle_gamma 83.721(4)
_cell_formula_units_Z 2
_cell_length_a 10.5503(9)
_cell_length_b 12.1072(10)
_cell_length_c 13.3222(11)
_cell_measurement_reflns_used 9956
_cell_measurement_temperature 150
_cell_measurement_theta_max 27
_cell_measurement_theta_min 2
_cell_volume 1498.5(2)
_computing_cell_refinement 'Apex2 (Bruker AXS, 2006)'
_computing_data_collection 'Apex2 (Bruker AXS, 2006)'
_computing_data_reduction 'Apex2 (Bruker AXS, 2006)'
_computing_molecular_graphics 'CAMERON (Watkin et al., 1996)'
_computing_publication_material 'CRYSTALS (Betteridge et al., 2003)'
_computing_structure_refinement 'CRYSTALS (Betteridge et al., 2003)'
_computing_structure_solution 'Superflip (Palatinus & Chapuis, 2007)'
_diffrn_ambient_temperature 150
_diffrn_measured_fraction_theta_full 0.985
_diffrn_measured_fraction_theta_max 0.978
_diffrn_measurement_device Area
_diffrn_measurement_device_type 'Bruker Kappa Apex2'
_diffrn_measurement_method '\f & \w scans'
_diffrn_radiation_monochromator graphite
_diffrn_radiation_type 'Mo K\a'
_diffrn_radiation_wavelength 0.71073
_diffrn_reflns_av_R_equivalents 0.037
_diffrn_reflns_limit_h_max 13
_diffrn_reflns_limit_h_min -13
_diffrn_reflns_limit_k_max 15
_diffrn_reflns_limit_k_min -15
_diffrn_reflns_limit_l_max 16
_diffrn_reflns_limit_l_min -16
_diffrn_reflns_number 39784
_diffrn_reflns_theta_full 25.817
_diffrn_reflns_theta_max 26.616
_diffrn_reflns_theta_min 1.725
_diffrn_standards_number 0
_exptl_absorpt_coefficient_mu 0.539
_exptl_absorpt_correction_T_max 0.92
_exptl_absorpt_correction_T_min 0.90
_exptl_absorpt_correction_type multi-scan
_exptl_absorpt_process_details 'SADABS (Siemens, 1996)'
_exptl_crystal_colour colorless
_exptl_crystal_density_diffrn 1.257
_exptl_crystal_density_method 'not measured'
_exptl_crystal_description block
_exptl_crystal_F_000 602
_exptl_crystal_size_max 0.250
_exptl_crystal_size_mid 0.200
_exptl_crystal_size_min 0.150
_refine_diff_density_max 1.08
_refine_diff_density_min -0.98
_refine_ls_extinction_method None
_refine_ls_goodness_of_fit_ref 1.0625
_refine_ls_hydrogen_treatment constr
_refine_ls_matrix_type full
_refine_ls_number_parameters 341
_refine_ls_number_reflns 6120
_refine_ls_number_restraints 5
_refine_ls_R_factor_all 0.0469
_refine_ls_R_factor_gt 0.0449
_refine_ls_shift/su_max 0.0108507
_refine_ls_shift/su_mean 0.0004105
_refine_ls_structure_factor_coef Fsqd
_refine_ls_weighting_details
;
 Method= Modified Sheldrick 
 w=1/[\s^2^(F^2^) + ( 0.06P)^2^ + 1.71P] 
 ,where P=(max(Fo^2^,0) + 2Fc^2^)/3 
;
_refine_ls_weighting_scheme calc
_refine_ls_wR_factor_all 0.1227
_refine_ls_wR_factor_gt 0.1212
_refine_ls_wR_factor_ref 0.1226
_reflns_limit_h_max 13
_reflns_limit_h_min -12
_reflns_limit_k_max 15
_reflns_limit_k_min -13
_reflns_limit_l_max 16
_reflns_limit_l_min 0
_reflns_number_gt 5797
_reflns_number_total 6149
_reflns_threshold_expression I>2.0\s(I)
_oxford_diffrn_Wilson_B_factor 0.00
_oxford_diffrn_Wilson_scale 0.00
_oxford_refine_ls_r_factor_ref 0.0469
_oxford_refine_ls_scale 0.20231(14)
_oxford_reflns_number_all 6125
_oxford_reflns_threshold_expression_ref I>-3.0\s(I)
_oxford_structure_analysis_title 'mo_16086_0m in P-1'
_cod_data_source_file ja9b09445_si_002.cif
_cod_data_source_block 16086
_cod_depositor_comments
;
The following automatic conversions were performed:

'_atom_sites_solution_primary' value 'Other' changed to 'other'
according to
/home/data/users/saulius/crontab/automatic-downloads/current/ACS/lib/dictionaries/cif_core.dic
dictionary named 'cif_core.dic' version 2.4.2 from 2011-04-26.

Automatic conversion script
Id: cif_fix_values 4973 2017-02-22 13:04:09Z antanas 
;
_cod_original_sg_symbol_H-M 'P -1 '
_cod_original_formula_sum 'C29 H41 B1 F1 Fe1 N6 O0.50'
_cod_database_code 4127895

loop_
_symmetry_equiv_pos_as_xyz
x,y,z
-x,-y,-z

loop_
_atom_site_label
_atom_site_type_symbol
_atom_site_fract_x
_atom_site_fract_y
_atom_site_fract_z
_atom_site_U_iso_or_equiv
_atom_site_occupancy
_atom_site_adp_type
_atom_site_refinement_flags_posn
Fe1 Fe 0.70054(3) 0.24895(2) 0.69548(2) 0.0192 1.0000 Uani .
F1 F 0.62445(16) 0.24044(14) 0.58831(12) 0.0387 1.0000 Uani .
O1 O 0.4509(10) 0.0539(10) 0.5159(11) 0.158(4) 0.5000 Uiso D
N1 N 0.57041(17) 0.45286(15) 0.78965(14) 0.0210 1.0000 Uani .
N2 N 0.73470(17) 0.34553(15) 0.85180(14) 0.0192 1.0000 Uani .
N3 N 0.69851(17) -0.02192(15) 0.89242(14) 0.0209 1.0000 Uani .
N4 N 0.79092(17) 0.11970(15) 0.90764(14) 0.0193 1.0000 Uani .
N5 N 1.01059(18) 0.28958(16) 0.57786(14) 0.0226 1.0000 Uani .
N6 N 0.94594(17) 0.27211(15) 0.75202(14) 0.0196 1.0000 Uani .
C1 C 0.6548(2) 0.36293(18) 0.78019(16) 0.0199 1.0000 Uani .
C2 C 0.5967(2) 0.49243(19) 0.86613(18) 0.0247 1.0000 Uani .
C3 C 0.6986(2) 0.42534(19) 0.90473(17) 0.0229 1.0000 Uani .
C4 C 0.4692(2) 0.5037(2) 0.72112(19) 0.0254 1.0000 Uani .
C5 C 0.5385(3) 0.5705(3) 0.5977(2) 0.0410 1.0000 Uani .
C6 C 0.3879(3) 0.4006(2) 0.7336(2) 0.0386 1.0000 Uani .
C7 C 0.3807(3) 0.5907(3) 0.7641(3) 0.0512 1.0000 Uani .
C8 C 0.7160(2) 0.09982(18) 0.84698(16) 0.0201 1.0000 Uani .
C9 C 0.7677(2) -0.07860(19) 0.97645(18) 0.0253 1.0000 Uani .
C10 C 0.8254(2) 0.00964(19) 0.98521(17) 0.0230 1.0000 Uani .
C11 C 0.6237(2) -0.08450(19) 0.85009(19) 0.0252 1.0000 Uani .
C12 C 0.4976(2) -0.0146(2) 0.8291(2) 0.0353 1.0000 Uani .
C13 C 0.7098(3) -0.0895(3) 0.7411(2) 0.0392 1.0000 Uani .
C14 C 0.5895(3) -0.2122(2) 0.9398(2) 0.0411 1.0000 Uani .
C15 C 0.9016(2) 0.28474(18) 0.65996(16) 0.0202 1.0000 Uani .
C16 C 1.1223(2) 0.2737(2) 0.61973(19) 0.0286 1.0000 Uani .
C17 C 1.0809(2) 0.2620(2) 0.72826(18) 0.0250 1.0000 Uani .
C18 C 1.0081(2) 0.3002(2) 0.46236(17) 0.0272 1.0000 Uani .
C19 C 0.9062(3) 0.3940(3) 0.4175(2) 0.0440 1.0000 Uani .
C20 C 0.9754(3) 0.1763(3) 0.4724(2) 0.0449 1.0000 Uani .
C21 C 1.1419(3) 0.3422(3) 0.3832(2) 0.0401 1.0000 Uani .
C22 C 0.9161(2) 0.26116(19) 0.96123(17) 0.0221 1.0000 Uani .
C23 C 0.8673(2) 0.2001(2) 1.07816(19) 0.0309 1.0000 Uani .
C24 C 0.9158(3) 0.2210(3) 1.1567(2) 0.0410 1.0000 Uani .
C25 C 1.0139(3) 0.3045(3) 1.1202(2) 0.0417 1.0000 Uani .
C26 C 1.0620(3) 0.3687(2) 1.0052(2) 0.0342 1.0000 Uani .
C27 C 1.0132(2) 0.3474(2) 0.92715(19) 0.0262 1.0000 Uani .
C28 C 0.5723(8) 0.0748(8) 0.4397(7) 0.150(3) 1.0000 Uiso D
C29 C 0.6528(14) -0.0273(12) 0.4391(13) 0.147(5) 0.5000 Uiso D
C30 C 0.5641(11) -0.1084(16) 0.5347(15) 0.163(7) 0.5000 Uiso D
B1 B 0.8489(2) 0.2488(2) 0.87017(18) 0.0190 1.0000 Uani .
H21 H 0.5515 0.5546 0.8873 0.0285 1.0000 Uiso R
H31 H 0.7383 0.4312 0.9589 0.0261 1.0000 Uiso R
H51 H 0.6190 0.6021 0.5937 0.0482 1.0000 Uiso R
H52 H 0.5552 0.5157 0.5613 0.0482 1.0000 Uiso R
H53 H 0.4845 0.6351 0.5609 0.0482 1.0000 Uiso R
H61 H 0.3232 0.4333 0.6905 0.0452 1.0000 Uiso R
H62 H 0.3464 0.3576 0.8109 0.0452 1.0000 Uiso R
H63 H 0.4433 0.3469 0.7062 0.0452 1.0000 Uiso R
H71 H 0.3160 0.6228 0.7210 0.0604 1.0000 Uiso R
H72 H 0.4314 0.6552 0.7565 0.0604 1.0000 Uiso R
H73 H 0.3393 0.5482 0.8416 0.0604 1.0000 Uiso R
H91 H 0.7734 -0.1635 1.0191 0.0299 1.0000 Uiso R
H101 H 0.8794 -0.0019 1.0361 0.0264 1.0000 Uiso R
H121 H 0.4493 -0.0537 0.8019 0.0432 1.0000 Uiso R
H122 H 0.4471 -0.0129 0.8985 0.0432 1.0000 Uiso R
H123 H 0.5171 0.0661 0.7749 0.0432 1.0000 Uiso R
H131 H 0.6887 -0.1595 0.7334 0.0473 1.0000 Uiso R
H132 H 0.7993 -0.0932 0.7440 0.0473 1.0000 Uiso R
H133 H 0.6952 -0.0189 0.6780 0.0473 1.0000 Uiso R
H141 H 0.5417 -0.2522 0.9130 0.0522 1.0000 Uiso R
H142 H 0.6680 -0.2560 0.9539 0.0522 1.0000 Uiso R
H143 H 0.5378 -0.2084 1.0080 0.0522 1.0000 Uiso R
H161 H 1.2101 0.2717 0.5794 0.0335 1.0000 Uiso R
H171 H 1.1353 0.2490 0.7791 0.0288 1.0000 Uiso R
H191 H 0.9044 0.4009 0.3442 0.0522 1.0000 Uiso R
H192 H 0.9280 0.4703 0.4130 0.0522 1.0000 Uiso R
H193 H 0.8224 0.3697 0.4669 0.0522 1.0000 Uiso R
H201 H 0.9736 0.1818 0.3995 0.0534 1.0000 Uiso R
H202 H 1.0407 0.1194 0.5005 0.0534 1.0000 Uiso R
H203 H 0.8924 0.1503 0.5225 0.0534 1.0000 Uiso R
H211 H 1.1404 0.3489 0.3099 0.0491 1.0000 Uiso R
H212 H 1.1620 0.4189 0.3788 0.0491 1.0000 Uiso R
H213 H 1.2067 0.2846 0.4112 0.0491 1.0000 Uiso R
H231 H 0.7992 0.1426 1.1044 0.0352 1.0000 Uiso R
H241 H 0.8818 0.1771 1.2355 0.0485 1.0000 Uiso R
H251 H 1.0484 0.3187 1.1731 0.0487 1.0000 Uiso R
H261 H 1.1280 0.4282 0.9791 0.0392 1.0000 Uiso R
H271 H 1.0475 0.3917 0.8485 0.0311 1.0000 Uiso R
H291 H 0.7434 -0.0313 0.4385 0.1450 0.5000 Uiso R
H292 H 0.6402 -0.0522 0.3834 0.1450 0.5000 Uiso R
H281 H 0.6288 0.1198 0.4540 0.1723 0.5000 Uiso R
H282 H 0.5638 0.1153 0.3635 0.1723 0.5000 Uiso R
H301 H 0.5969 -0.1047 0.5934 0.1210 0.5000 Uiso R
H302 H 0.5643 -0.1903 0.5432 0.1210 0.5000 Uiso R

loop_
_atom_site_aniso_label
_atom_site_aniso_U_11
_atom_site_aniso_U_22
_atom_site_aniso_U_33
_atom_site_aniso_U_23
_atom_site_aniso_U_13
_atom_site_aniso_U_12
Fe1 0.02321(17) 0.01976(16) 0.01729(16) -0.00766(12) -0.00962(11) 0.00147(11)
F1 0.0485(9) 0.0439(8) 0.0326(7) -0.0149(6) -0.0248(7) -0.0018(7)
N1 0.0226(9) 0.0203(8) 0.0195(8) -0.0070(7) -0.0067(7) 0.0023(7)
N2 0.0232(9) 0.0194(8) 0.0164(8) -0.0073(6) -0.0067(6) 0.0002(7)
N3 0.0230(9) 0.0190(8) 0.0200(8) -0.0076(7) -0.0043(7) 0.0002(7)
N4 0.0209(8) 0.0196(8) 0.0166(8) -0.0058(6) -0.0062(6) 0.0015(6)
N5 0.0250(9) 0.0266(9) 0.0165(8) -0.0088(7) -0.0034(7) -0.0042(7)
N6 0.0221(8) 0.0217(8) 0.0165(8) -0.0077(6) -0.0066(6) -0.0008(7)
C1 0.0215(10) 0.0199(9) 0.0170(9) -0.0052(7) -0.0063(7) 0.0005(8)
C2 0.0298(11) 0.0229(10) 0.0231(10) -0.0118(8) -0.0058(8) 0.0028(8)
C3 0.0282(11) 0.0238(10) 0.0201(9) -0.0116(8) -0.0071(8) 0.0013(8)
C4 0.0232(10) 0.0255(10) 0.0273(11) -0.0082(9) -0.0119(8) 0.0053(8)
C5 0.0372(14) 0.0457(15) 0.0291(12) 0.0012(11) -0.0167(10) -0.0017(11)
C6 0.0300(13) 0.0357(13) 0.0478(15) -0.0084(11) -0.0190(11) -0.0017(10)
C7 0.0449(16) 0.0602(18) 0.069(2) -0.0412(16) -0.0336(15) 0.0311(14)
C8 0.0217(10) 0.0195(9) 0.0188(9) -0.0076(8) -0.0050(7) 0.0009(8)
C9 0.0283(11) 0.0197(10) 0.0240(10) -0.0050(8) -0.0078(8) 0.0046(8)
C10 0.0222(10) 0.0233(10) 0.0199(10) -0.0049(8) -0.0073(8) 0.0040(8)
C11 0.0284(11) 0.0220(10) 0.0269(11) -0.0115(9) -0.0048(9) -0.0036(8)
C12 0.0276(12) 0.0355(13) 0.0490(15) -0.0199(11) -0.0131(11) -0.0020(10)
C13 0.0404(14) 0.0491(15) 0.0371(13) -0.0284(12) -0.0040(11) -0.0026(12)
C14 0.0545(17) 0.0243(11) 0.0442(15) -0.0075(11) -0.0170(12) -0.0111(11)
C15 0.0245(10) 0.0206(9) 0.0164(9) -0.0072(7) -0.0069(8) 0.0003(8)
C16 0.0230(11) 0.0405(13) 0.0247(11) -0.0157(10) -0.0030(8) -0.0043(9)
C17 0.0222(10) 0.0315(11) 0.0235(10) -0.0121(9) -0.0062(8) -0.0023(8)
C18 0.0319(12) 0.0346(12) 0.0160(9) -0.0108(9) -0.0024(8) -0.0088(9)
C19 0.0485(16) 0.0586(17) 0.0203(11) -0.0096(11) -0.0128(11) 0.0039(13)
C20 0.0684(19) 0.0440(15) 0.0282(12) -0.0180(11) -0.0057(12) -0.0222(14)
C21 0.0400(14) 0.0593(17) 0.0208(11) -0.0168(11) 0.0021(10) -0.0180(12)
C22 0.0249(10) 0.0240(10) 0.0211(10) -0.0112(8) -0.0110(8) 0.0066(8)
C23 0.0356(12) 0.0378(12) 0.0225(11) -0.0145(10) -0.0096(9) 0.0036(10)
C24 0.0546(16) 0.0518(16) 0.0239(12) -0.0198(11) -0.0174(11) 0.0096(13)
C25 0.0512(16) 0.0543(16) 0.0433(15) -0.0354(13) -0.0314(13) 0.0184(13)
C26 0.0338(13) 0.0359(13) 0.0495(15) -0.0289(12) -0.0205(11) 0.0085(10)
C27 0.0296(11) 0.0258(10) 0.0292(11) -0.0151(9) -0.0120(9) 0.0042(9)
B1 0.0219(11) 0.0197(10) 0.0155(10) -0.0065(8) -0.0059(8) 0.0003(8)

loop_
_atom_type_symbol
_atom_type_scat_dispersion_real
_atom_type_scat_dispersion_imag
_atom_type_scat_Cromer_Mann_a1
_atom_type_scat_Cromer_Mann_b1
_atom_type_scat_Cromer_Mann_a2
_atom_type_scat_Cromer_Mann_b2
_atom_type_scat_Cromer_Mann_a3
_atom_type_scat_Cromer_Mann_b3
_atom_type_scat_Cromer_Mann_a4
_atom_type_scat_Cromer_Mann_b4
_atom_type_scat_Cromer_Mann_c
_atom_type_scat_source
C 0.0033 0.0016 2.3100 20.8439 1.0200 10.2075 1.5886 0.5687 0.8650 51.6512 0.2156 'International Tables Vol C 4.2.6.8 and 6.1.1.4'
H 0.0000 0.0000 0.4930 10.5109 0.3229 26.1257 0.1402 3.1424 0.0408 57.7998 0.0030 'International Tables Vol C 4.2.6.8 and 6.1.1.4'
B 0.0013 0.0007 2.0545 23.2185 1.3326 1.0210 1.0979 60.3498 0.7068 0.1403 -0.1932 'International Tables Vol C 4.2.6.8 and 6.1.1.4'
N 0.0061 0.0033 12.2126 0.0057 3.1322 9.8933 2.0125 28.9975 1.1663 0.5826 -11.5290 'International Tables Vol C 4.2.6.8 and 6.1.1.4'
F 0.0171 0.0103 3.5392 10.2825 2.6412 4.2944 1.5170 0.2615 1.0243 26.1476 0.2776 'International Tables Vol C 4.2.6.8 and 6.1.1.4'
Fe 0.3463 0.8444 11.7695 4.7611 7.3573 0.3072 3.5222 15.3535 2.3045 76.8805 1.0369 'International Tables Vol C 4.2.6.8 and 6.1.1.4'
O 0.0106 0.0060 3.0485 13.2771 2.2868 5.7011 1.5463 0.3239 0.8670 32.9089 0.2508 'International Tables Vol C 4.2.6.8 and 6.1.1.4'

loop_
_geom_angle_atom_site_label_1
_geom_angle_site_symmetry_1
_geom_angle_atom_site_label_2
_geom_angle_atom_site_label_3
_geom_angle_site_symmetry_3
_geom_angle
_geom_angle_publ_flag
F1 . Fe1 C1 . 128.91(8) yes
F1 . Fe1 C8 . 123.63(7) yes
C1 . Fe1 C8 . 90.83(8) yes
F1 . Fe1 C15 . 121.62(7) yes
C1 . Fe1 C15 . 90.88(8) yes
C8 . Fe1 C15 . 90.30(8) yes
C28 2_656 O1 C28 . 106.2(10) yes
C1 . N1 C2 . 110.34(17) yes
C1 . N1 C4 . 123.22(17) yes
C2 . N1 C4 . 126.37(18) yes
C1 . N2 C3 . 109.25(17) yes
C1 . N2 B1 . 124.47(16) yes
C3 . N2 B1 . 126.29(17) yes
C8 . N3 C9 . 110.39(17) yes
C8 . N3 C11 . 123.73(18) yes
C9 . N3 C11 . 125.70(18) yes
C8 . N4 C10 . 109.62(17) yes
C8 . N4 B1 . 121.01(16) yes
C10 . N4 B1 . 128.10(17) yes
C15 . N5 C16 . 110.24(17) yes
C15 . N5 C18 . 124.10(18) yes
C16 . N5 C18 . 125.48(18) yes
C15 . N6 C17 . 109.45(17) yes
C15 . N6 B1 . 121.43(17) yes
C17 . N6 B1 . 128.18(17) yes
Fe1 . C1 N2 . 112.65(14) yes
Fe1 . C1 N1 . 141.45(15) yes
N2 . C1 N1 . 105.91(17) yes
N1 . C2 C3 . 106.68(18) yes
N1 . C2 H21 . 126.6 no
C3 . C2 H21 . 126.8 no
N2 . C3 C2 . 107.82(18) yes
N2 . C3 H31 . 126.0 no
C2 . C3 H31 . 126.2 no
N1 . C4 C5 . 108.56(18) yes
N1 . C4 C6 . 109.31(18) yes
C5 . C4 C6 . 110.0(2) yes
N1 . C4 C7 . 109.09(19) yes
C5 . C4 C7 . 110.2(2) yes
C6 . C4 C7 . 109.6(2) yes
C4 . C5 H51 . 109.5 no
C4 . C5 H52 . 109.4 no
H51 . C5 H52 . 109.5 no
C4 . C5 H53 . 109.6 no
H51 . C5 H53 . 109.5 no
H52 . C5 H53 . 109.5 no
C4 . C6 H61 . 109.1 no
C4 . C6 H62 . 110.0 no
H61 . C6 H62 . 109.5 no
C4 . C6 H63 . 109.3 no
H61 . C6 H63 . 109.5 no
H62 . C6 H63 . 109.5 no
C4 . C7 H71 . 109.3 no
C4 . C7 H72 . 109.7 no
H71 . C7 H72 . 109.5 no
C4 . C7 H73 . 109.4 no
H71 . C7 H73 . 109.5 no
H72 . C7 H73 . 109.5 no
Fe1 . C8 N4 . 114.81(13) yes
Fe1 . C8 N3 . 137.59(15) yes
N4 . C8 N3 . 105.46(17) yes
N3 . C9 C10 . 106.76(18) yes
N3 . C9 H91 . 126.5 no
C10 . C9 H91 . 126.7 no
N4 . C10 C9 . 107.64(18) yes
N4 . C10 H101 . 126.5 no
C9 . C10 H101 . 125.8 no
N3 . C11 C12 . 109.04(18) yes
N3 . C11 C13 . 108.07(18) yes
C12 . C11 C13 . 111.2(2) yes
N3 . C11 C14 . 109.12(19) yes
C12 . C11 C14 . 108.9(2) yes
C13 . C11 C14 . 110.5(2) yes
C11 . C12 H121 . 109.7 no
C11 . C12 H122 . 108.7 no
H121 . C12 H122 . 109.5 no
C11 . C12 H123 . 110.0 no
H121 . C12 H123 . 109.5 no
H122 . C12 H123 . 109.5 no
C11 . C13 H131 . 109.5 no
C11 . C13 H132 . 109.4 no
H131 . C13 H132 . 109.5 no
C11 . C13 H133 . 109.5 no
H131 . C13 H133 . 109.5 no
H132 . C13 H133 . 109.5 no
C11 . C14 H141 . 109.2 no
C11 . C14 H142 . 109.2 no
H141 . C14 H142 . 109.5 no
C11 . C14 H143 . 110.0 no
H141 . C14 H143 . 109.5 no
H142 . C14 H143 . 109.5 no
Fe1 . C15 N6 . 114.32(14) yes
Fe1 . C15 N5 . 137.72(15) yes
N6 . C15 N5 . 105.71(18) yes
N5 . C16 C17 . 106.45(19) yes
N5 . C16 H161 . 126.3 no
C17 . C16 H161 . 127.2 no
N6 . C17 C16 . 108.03(19) yes
N6 . C17 H171 . 126.1 no
C16 . C17 H171 . 125.8 no
N5 . C18 C19 . 109.07(19) yes
N5 . C18 C20 . 108.11(18) yes
C19 . C18 C20 . 111.1(2) yes
N5 . C18 C21 . 109.11(18) yes
C19 . C18 C21 . 108.7(2) yes
C20 . C18 C21 . 110.7(2) yes
C18 . C19 H191 . 109.2 no
C18 . C19 H192 . 109.5 no
H191 . C19 H192 . 109.5 no
C18 . C19 H193 . 109.6 no
H191 . C19 H193 . 109.5 no
H192 . C19 H193 . 109.5 no
C18 . C20 H201 . 108.9 no
C18 . C20 H202 . 109.3 no
H201 . C20 H202 . 109.5 no
C18 . C20 H203 . 110.2 no
H201 . C20 H203 . 109.5 no
H202 . C20 H203 . 109.5 no
C18 . C21 H211 . 109.1 no
C18 . C21 H212 . 109.9 no
H211 . C21 H212 . 109.5 no
C18 . C21 H213 . 109.4 no
H211 . C21 H213 . 109.5 no
H212 . C21 H213 . 109.5 no
C23 . C22 C27 . 116.5(2) yes
C23 . C22 B1 . 121.86(19) yes
C27 . C22 B1 . 120.93(18) yes
C22 . C23 C24 . 121.9(2) yes
C22 . C23 H231 . 118.9 no
C24 . C23 H231 . 119.2 no
C23 . C24 C25 . 120.1(2) yes
C23 . C24 H241 . 120.0 no
C25 . C24 H241 . 119.9 no
C24 . C25 C26 . 119.5(2) yes
C24 . C25 H251 . 120.7 no
C26 . C25 H251 . 119.8 no
C25 . C26 C27 . 120.2(2) yes
C25 . C26 H261 . 120.2 no
C27 . C26 H261 . 119.6 no
C22 . C27 C26 . 121.8(2) yes
C22 . C27 H271 . 118.9 no
C26 . C27 H271 . 119.3 no
C30 2_656 C28 O1 2_656 95.6(11) yes
C30 2_656 C28 O1 . 31.0(8) yes
O1 2_656 C28 O1 . 73.8(10) yes
C30 2_656 C28 C29 . 140.8(10) yes
O1 2_656 C28 C29 . 45.8(7) yes
O1 . C28 C29 . 118.1(11) yes
C30 2_656 C28 H281 . 113.1 no
O1 2_656 C28 H281 . 131.5 no
O1 . C28 H281 . 112.2 no
C29 . C28 H281 . 101.0 no
C30 2_656 C28 H282 . 83.3 no
O1 2_656 C28 H282 . 112.1 no
O1 . C28 H282 . 111.6 no
C29 . C28 H282 . 103.5 no
H281 . C28 H282 . 109.5 no
C28 . C29 C30 . 92.0(11) yes
C28 . C29 H291 . 123.0 no
C30 . C29 H291 . 119.6 no
C28 . C29 H292 . 110.7 no
C30 . C29 H292 . 98.7 no
H291 . C29 H292 . 109.5 no
C28 2_656 C30 C29 . 119.9(13) yes
C28 2_656 C30 H301 . 103.6 no
C29 . C30 H301 . 99.4 no
C28 2_656 C30 H302 . 105.7 no
C29 . C30 H302 . 117.4 no
H301 . C30 H302 . 109.5 no
C22 . B1 N6 . 113.76(17) yes
C22 . B1 N2 . 107.05(16) yes
N6 . B1 N2 . 108.77(16) yes
C22 . B1 N4 . 114.31(16) yes
N6 . B1 N4 . 103.91(15) yes
N2 . B1 N4 . 108.88(16) yes

loop_
_geom_bond_atom_site_label_1
_geom_bond_atom_site_label_2
_geom_bond_site_symmetry_2
_geom_bond_distance
_geom_bond_publ_flag
Fe1 F1 . 1.8477(13) yes
Fe1 C1 . 2.069(2) yes
Fe1 C8 . 2.108(2) yes
Fe1 C15 . 2.106(2) yes
O1 C28 2_656 1.444(8) yes
O1 C28 . 1.391(8) yes
N1 C1 . 1.356(3) yes
N1 C2 . 1.386(3) yes
N1 C4 . 1.496(3) yes
N2 C1 . 1.366(3) yes
N2 C3 . 1.387(3) yes
N2 B1 . 1.576(3) yes
N3 C8 . 1.355(3) yes
N3 C9 . 1.387(3) yes
N3 C11 . 1.492(3) yes
N4 C8 . 1.365(3) yes
N4 C10 . 1.386(3) yes
N4 B1 . 1.573(3) yes
N5 C15 . 1.359(3) yes
N5 C16 . 1.390(3) yes
N5 C18 . 1.497(3) yes
N6 C15 . 1.366(3) yes
N6 C17 . 1.381(3) yes
N6 B1 . 1.577(3) yes
C2 C3 . 1.350(3) yes
C2 H21 . 0.950 no
C3 H31 . 0.950 no
C4 C5 . 1.521(3) yes
C4 C6 . 1.521(3) yes
C4 C7 . 1.524(3) yes
C5 H51 . 0.950 no
C5 H52 . 0.950 no
C5 H53 . 0.950 no
C6 H61 . 0.950 no
C6 H62 . 0.950 no
C6 H63 . 0.950 no
C7 H71 . 0.950 no
C7 H72 . 0.950 no
C7 H73 . 0.950 no
C9 C10 . 1.345(3) yes
C9 H91 . 0.950 no
C10 H101 . 0.950 no
C11 C12 . 1.520(3) yes
C11 C13 . 1.527(3) yes
C11 C14 . 1.524(3) yes
C12 H121 . 0.950 no
C12 H122 . 0.950 no
C12 H123 . 0.950 no
C13 H131 . 0.950 no
C13 H132 . 0.950 no
C13 H133 . 0.950 no
C14 H141 . 0.950 no
C14 H142 . 0.950 no
C14 H143 . 0.950 no
C16 C17 . 1.351(3) yes
C16 H161 . 0.950 no
C17 H171 . 0.950 no
C18 C19 . 1.517(4) yes
C18 C20 . 1.520(3) yes
C18 C21 . 1.524(3) yes
C19 H191 . 0.950 no
C19 H192 . 0.950 no
C19 H193 . 0.950 no
C20 H201 . 0.950 no
C20 H202 . 0.950 no
C20 H203 . 0.950 no
C21 H211 . 0.950 no
C21 H212 . 0.950 no
C21 H213 . 0.950 no
C22 C23 . 1.401(3) yes
C22 C27 . 1.396(3) yes
C22 B1 . 1.614(3) yes
C23 C24 . 1.393(3) yes
C23 H231 . 0.950 no
C24 C25 . 1.378(4) yes
C24 H241 . 0.950 no
C25 C26 . 1.384(4) yes
C25 H251 . 0.950 no
C26 C27 . 1.392(3) yes
C26 H261 . 0.950 no
C27 H271 . 0.950 no
C28 C30 2_656 1.446(9) yes
C28 C29 . 1.423(9) yes
C28 H281 . 0.950 no
C28 H282 . 0.950 no
C29 C30 . 1.422(9) yes
C29 H291 . 0.950 no
C29 H292 . 0.950 no
C30 H301 . 0.950 no
C30 H302 . 0.950 no

loop_
_geom_torsion_atom_site_label_1
_geom_torsion_atom_site_label_2
_geom_torsion_atom_site_label_3
_geom_torsion_atom_site_label_4
_geom_torsion
_geom_torsion_publ_flag
F1 Fe1 C1 N1 1.2(3) no
F1 Fe1 C1 N2 -178.35(13) no
C8 Fe1 C1 N1 -135.2(2) no
C8 Fe1 C1 N2 45.30(15) no
C15 Fe1 C1 N1 134.6(2) no
C15 Fe1 C1 N2 -45.01(15) no
F1 Fe1 C8 N3 11.0(3) no
F1 Fe1 C8 N4 171.39(14) no
C1 Fe1 C8 N3 150.8(2) no
C1 Fe1 C8 N4 -48.79(17) no
C15 Fe1 C8 N3 -118.3(2) no
C15 Fe1 C8 N4 42.10(17) no
F1 Fe1 C15 N5 -11.9(3) no
F1 Fe1 C15 N6 -171.71(15) no
C1 Fe1 C15 N5 -150.3(2) no
C1 Fe1 C15 N6 49.94(17) no
C8 Fe1 C15 N5 118.9(2) no
C8 Fe1 C15 N6 -40.90(17) no
C4 N1 C1 Fe1 -2.2(4) no
C4 N1 C1 N2 177.34(18) no
C2 N1 C1 N2 0.2(2) no
C2 N1 C4 C5 109.5(3) no
C2 N1 C4 C6 -130.5(2) no
C1 N1 C2 C3 -0.3(2) no
C4 N1 C2 C3 -177.30(19) no
C1 N1 C4 C5 -67.2(3) no
C1 N1 C4 C6 52.9(3) no
C1 N1 C4 C7 172.7(2) no
C2 N1 C1 Fe1 -179.4(2) no
C2 N1 C4 C7 -10.7(3) no
B1 N2 C3 C2 -179.84(19) no
C1 N2 B1 N4 -56.1(2) no
C1 N2 B1 C22 179.87(18) no
C3 N2 B1 N4 123.6(2) no
C3 N2 B1 N6 -123.8(2) no
C3 N2 B1 C22 -0.4(3) no
C1 N2 C3 C2 -0.1(2) no
C3 N2 C1 N1 -0.1(2) no
C1 N2 B1 N6 56.5(3) no
C3 N2 C1 Fe1 179.65(14) no
B1 N2 C1 Fe1 -0.6(2) no
B1 N2 C1 N1 179.69(17) no
C9 N3 C8 N4 -3.3(2) no
C9 N3 C8 Fe1 158.25(19) no
C8 N3 C11 C14 -163.3(2) no
C9 N3 C11 C12 140.7(2) no
C9 N3 C11 C13 -98.3(3) no
C9 N3 C11 C14 21.9(3) no
C11 N3 C8 Fe1 -17.3(3) no
C11 N3 C8 N4 -178.81(18) no
C8 N3 C9 C10 1.8(2) no
C11 N3 C9 C10 177.20(19) no
C8 N3 C11 C12 -44.5(3) no
C8 N3 C11 C13 76.5(3) no
C8 N4 B1 N2 51.6(2) no
C10 N4 C8 Fe1 -162.83(14) no
C10 N4 C8 N3 3.6(2) no
B1 N4 C8 Fe1 5.3(2) no
B1 N4 C8 N3 171.65(17) no
C8 N4 C10 C9 -2.6(2) no
B1 N4 C10 C9 -169.55(19) no
C8 N4 B1 C22 171.16(19) no
C10 N4 B1 N2 -142.8(2) no
C8 N4 B1 N6 -64.2(2) no
C10 N4 B1 C22 -23.2(3) no
C10 N4 B1 N6 101.5(2) no
C18 N5 C15 Fe1 17.5(4) no
C16 N5 C15 N6 3.1(3) no
C15 N5 C18 C21 162.5(2) no
C16 N5 C18 C19 -141.5(2) no
C18 N5 C15 N6 178.5(2) no
C15 N5 C16 C17 -1.5(3) no
C18 N5 C16 C17 -176.8(2) no
C15 N5 C18 C19 43.8(3) no
C15 N5 C18 C20 -77.1(3) no
C16 N5 C15 Fe1 -157.8(2) no
C16 N5 C18 C20 97.6(3) no
C16 N5 C18 C21 -22.9(3) no
C15 N6 B1 N2 -50.1(3) no
C15 N6 C17 C16 2.7(3) no
B1 N6 C17 C16 171.5(2) no
C17 N6 B1 N2 142.3(2) no
C17 N6 B1 N4 -101.9(2) no
C17 N6 B1 C22 23.1(3) no
B1 N6 C15 N5 -173.27(19) no
C17 N6 C15 Fe1 162.50(16) no
C15 N6 B1 N4 65.8(2) no
C15 N6 B1 C22 -169.3(2) no
C17 N6 C15 N5 -3.6(3) no
B1 N6 C15 Fe1 -7.2(3) no
N1 C2 C3 N2 0.2(2) no
N3 C9 C10 N4 0.5(2) no
N5 C16 C17 N6 -0.7(3) no
C23 C22 B1 N4 -34.9(3) no
C23 C22 B1 N6 -154.1(2) no
C27 C22 B1 N4 154.9(2) no
C27 C22 B1 N6 35.7(3) no
C23 C22 C27 C26 2.1(4) no
B1 C22 C27 C26 172.8(2) no
C23 C22 B1 N2 85.7(3) no
B1 C22 C23 C24 -172.7(3) no
C27 C22 B1 N2 -84.5(2) no
C27 C22 C23 C24 -2.1(4) no
C22 C23 C24 C25 0.5(5) no
C23 C24 C25 C26 1.1(5) no
C24 C25 C26 C27 -1.2(5) no
C25 C26 C27 C22 -0.5(4) no
O1 C28 C29 C30 -5.7(14) no
